data_2002249
loop_
_publ_author_name
'Schmachtel, J'
'Mueller-Buschbaum, Hk'

_publ_section_title
;
Ein neues quaternaeres Oxotitanat: Ba4 Ti10 Al2 O27
;
_journal_name_full
;
Zeitschrift fuer Anorganische und Allgemeine Chemie
;
_journal_page_first 89
_journal_page_last 94
_journal_paper_doi 10.1002/zaac.19814720110
_journal_volume 472
_journal_year 1981
_chemical_formula_structural 'Ba4 (Ti0.833 Al0.167)12 O27'
_chemical_formula_sum 'Al2.004 Ba4 O27 Ti9.996'
_chemical_name_systematic 'Barium aluminium titanium oxide (4/2/10/27)'
_space_group_IT_number 12
_symmetry_cell_setting monoclinic
_symmetry_Int_Tables_number 12
_symmetry_space_group_name_Hall '-C 2y'
_symmetry_space_group_name_H-M 'C 1 2/m 1'
_cell_angle_alpha 90
_cell_angle_beta 109.4
_cell_angle_gamma 90
_cell_formula_units_Z 4
_cell_length_a 19.737
_cell_length_b 11.349
_cell_length_c 9.837
_cell_volume 2078.3
_refine_ls_R_factor_all 0.073
_cod_database_code 2002249

loop_
_symmetry_equiv_pos_as_xyz
x,y,z
x,-y,z
-x,-y,-z
-x,y,-z
1/2+x,1/2+y,z
1/2+x,1/2-y,z
1/2-x,1/2-y,-z
1/2-x,1/2+y,-z

loop_
_atom_site_label
_atom_site_type_symbol
_atom_site_symmetry_multiplicity
_atom_site_Wyckoff_symbol
_atom_site_fract_x
_atom_site_fract_y
_atom_site_fract_z
_atom_site_occupancy
_atom_site_attached_hydrogens
_atom_site_calc_flag
Ba1 Ba2+ 8 j 0.0655 0.2749 0.2159 1. 0 d
Ba2 Ba2+ 4 i 0.2028 0. 0.1284 1. 0 d
Ba3 Ba2+ 4 i 0.4252 0.5 0.2883 1. 0 d
Ti1 Ti4+ 8 j 0.3771 0.259 0.0794 0.833 0 d
Ti2 Ti4+ 4 i 0.3872 0. 0.0796 0.833 0 d
Ti3 Ti4+ 2 a 0. 0. 0. 0.833 0 d
Ti4 Ti4+ 2 d 0. 0.5 0.5 0.833 0 d
Ti5 Ti4+ 4 i 0.2349 0.5 0.4831 0.833 0 d
Ti6 Ti4+ 8 j 0.248 0.6346 0.2176 0.833 0 d
Ti7 Ti4+ 4 h 0. 0.227 0.5 0.833 0 d
Ti8 Ti4+ 4 i 0.1129 0. 0.3947 0.833 0 d
Ti9 Ti4+ 8 j 0.3684 0.8619 0.3435 0.833 0 d
Ti10 Ti4+ 4 f 0.25 0.25 0.5 0.833 0 d
Al1 Al3+ 8 j 0.3771 0.259 0.0794 0.167 0 d
Al2 Al3+ 4 i 0.3872 0. 0.0796 0.167 0 d
Al3 Al3+ 2 a 0. 0. 0. 0.167 0 d
Al4 Al3+ 2 d 0. 0.5 0.5 0.167 0 d
Al5 Al3+ 4 i 0.2349 0.5 0.4831 0.167 0 d
Al6 Al3+ 8 j 0.248 0.6346 0.2176 0.167 0 d
Al7 Al3+ 4 h 0. 0.227 0.5 0.167 0 d
Al8 Al3+ 4 i 0.1129 0. 0.3947 0.167 0 d
Al9 Al3+ 8 j 0.3684 0.8619 0.3435 0.167 0 d
Al10 Al3+ 4 f 0.25 0.25 0.5 0.167 0 d
O1 O2- 8 j 0.302 0.755 0.363 1. 0 d
O2 O2- 8 j 0.179 0.253 0.114 1. 0 d
O3 O2- 8 j 0.059 0.631 0.47 1. 0 d
O4 O2- 4 i 0.318 0. 0.384 1. 0 d
O5 O2- 4 i 0.298 0.5 0.351 1. 0 d
O6 O2- 8 j 0.438 0.129 0.056 1. 0 d
O7 O2- 8 j 0.434 0.254 0.303 1. 0 d
O8 O2- 8 j 0.441 0.376 0.052 1. 0 d
O9 O2- 8 j 0.056 0.119 0.442 1. 0 d
O10 O2- 4 i 0.433 0. 0.307 1. 0 d
O11 O2- 8 j 0.193 0.633 0.372 1. 0 d
O12 O2- 8 j 0.328 0.124 0.141 1. 0 d
O13 O2- 4 i 0.187 0.5 0.115 1. 0 d
O14 O2- 4 i 0.069 0. 0.202 1. 0 d
O15 O2- 8 j 0.313 0.369 0.125 1. 0 d
O16 O2- 8 j 0.191 0.114 0.4 1. 0 d

loop_
_atom_type_symbol
_atom_type_oxidation_number
Ba2+ 2.000
Ti4+ 4.000
Al3+ 3.000
O2- -2.000
